data_4081837
loop_
_publ_author_name
'F\'eghali, Elias'
'Barloy, Laurent'
'Issenhuth, Jean-Thomas'
'Karmazin-Brelot, Lydia'
'Bailly, Corinne'
'Pfeffer, Michel'

_publ_section_title
;
 Cyclometalation of (2R,5R)-2,5-Diphenylpyrrolidine and
 2-Phenyl-2-imidazoline Ligands with Half-Sandwich Iridium(III) and
 Rhodium(III) Complexes
;
_journal_issue 21
_journal_name_full Organometallics
_journal_page_first 6186
_journal_paper_doi 10.1021/om400626m
_journal_volume 32
_journal_year 2013
_chemical_formula_moiety 'C19 H24 Cl N2 Rh, C H Cl3'
_chemical_formula_sum 'C20 H25 Cl4 N2 Rh'
_chemical_formula_weight 538.13
_chemical_name_systematic
;
 ?
;
_space_group_IT_number 14
_symmetry_cell_setting monoclinic
_symmetry_space_group_name_Hall '-P 2ybc'
_symmetry_space_group_name_H-M 'P 1 21/c 1'
_atom_sites_solution_hydrogens geom
_atom_sites_solution_primary direct
_atom_sites_solution_secondary difmap
_audit_creation_method SHELXL-97
_cell_angle_alpha 90.00
_cell_angle_beta 101.188(2)
_cell_angle_gamma 90.00
_cell_formula_units_Z 4
_cell_length_a 15.0485(5)
_cell_length_b 12.6827(5)
_cell_length_c 11.7123(3)
_cell_measurement_reflns_used 8151
_cell_measurement_temperature 173(2)
_cell_measurement_theta_max 27.485
_cell_measurement_theta_min 0.998
_cell_volume 2192.88(13)
_computing_cell_refinement 'Denzo (Nonius B.V., 1998)'
_computing_data_collection 'Collect (Nonius B.V., 1998)'
_computing_data_reduction 'Denzo (Nonius B.V., 1998)'
_computing_molecular_graphics 'PLATON 98 (Spek, 1998)'
_computing_publication_material 'SHELXL-97 (Sheldrick, 1997)'
_computing_structure_refinement 'SHELXL-97 (Sheldrick, 2008)'
_computing_structure_solution 'SHELXS-97 (Sheldrick, 1997)'
_diffrn_ambient_temperature 173(2)
_diffrn_measured_fraction_theta_full 0.997
_diffrn_measured_fraction_theta_max 0.997
_diffrn_measurement_device_type KappaCCD
_diffrn_measurement_method 'phi and omega scans'
_diffrn_radiation_monochromator graphite
_diffrn_radiation_source 'fine-focus sealed tube'
_diffrn_radiation_type MoK\a
_diffrn_radiation_wavelength 0.71073
_diffrn_reflns_av_R_equivalents 0.0407
_diffrn_reflns_av_sigmaI/netI 0.0415
_diffrn_reflns_limit_h_max 16
_diffrn_reflns_limit_h_min -19
_diffrn_reflns_limit_k_max 15
_diffrn_reflns_limit_k_min -16
_diffrn_reflns_limit_l_max 12
_diffrn_reflns_limit_l_min -15
_diffrn_reflns_number 13513
_diffrn_reflns_theta_full 27.48
_diffrn_reflns_theta_max 27.48
_diffrn_reflns_theta_min 1.38
_exptl_absorpt_coefficient_mu 1.274
_exptl_absorpt_correction_T_max 0.78263
_exptl_absorpt_correction_T_min 0.72321
_exptl_absorpt_correction_type multi-scan
_exptl_absorpt_process_details 'MULscanABS in PLATON (Spek, 2003)'
_exptl_crystal_colour orange
_exptl_crystal_density_diffrn 1.630
_exptl_crystal_density_method 'not measured'
_exptl_crystal_description plate
_exptl_crystal_F_000 1088
_exptl_crystal_size_max 0.30
_exptl_crystal_size_mid 0.25
_exptl_crystal_size_min 0.15
_refine_diff_density_max 0.760
_refine_diff_density_min -1.424
_refine_diff_density_rms 0.263
_refine_ls_extinction_method none
_refine_ls_goodness_of_fit_ref 1.120
_refine_ls_hydrogen_treatment constr
_refine_ls_matrix_type full
_refine_ls_number_parameters 249
_refine_ls_number_reflns 5032
_refine_ls_number_restraints 0
_refine_ls_restrained_S_all 1.120
_refine_ls_R_factor_all 0.0536
_refine_ls_R_factor_gt 0.0369
_refine_ls_shift/su_max 0.001
_refine_ls_shift/su_mean 0.000
_refine_ls_structure_factor_coef Fsqd
_refine_ls_weighting_details 'calc w=1/[\s^2^(Fo^2^)+(0.0608P)^2^+1.9795P] where P=(Fo^2^+2Fc^2^)/3'
_refine_ls_weighting_scheme calc
_refine_ls_wR_factor_gt 0.1001
_refine_ls_wR_factor_ref 0.1191
_reflns_number_gt 4188
_reflns_number_total 5032
_reflns_threshold_expression I>2\s(I)
_cod_data_source_file om400626m_si_002.cif
_cod_data_source_block compound_6b
_cod_depositor_comments
;
The following automatic conversions were performed:

'_symmetry_cell_setting' value 'Monoclinic' changed to 'monoclinic'
according to /home/saulius/struct/CIF-dictionaries/cif_core.dic
dictionary named 'cif_core.dic' version 2.4.2 from 2011-04-26.

Automatic conversion script
Id: cif_fix_values 1891 2012-01-12 08:04:46Z andrius 
;
_cod_original_sg_symbol_H-M 'P 21/c'
_cod_database_code 4081837

loop_
_symmetry_equiv_pos_as_xyz
'x, y, z'
'-x, y+1/2, -z+1/2'
'-x, -y, -z'
'x, -y-1/2, z-1/2'

loop_
_atom_site_label
_atom_site_type_symbol
_atom_site_fract_x
_atom_site_fract_y
_atom_site_fract_z
_atom_site_U_iso_or_equiv
_atom_site_adp_type
_atom_site_occupancy
_atom_site_symmetry_multiplicity
_atom_site_calc_flag
_atom_site_refinement_flags
C1 C 0.3274(2) -0.1203(3) 0.9324(3) 0.0260(7) Uani 1 1 d .
C2 C 0.3144(2) -0.1909(3) 0.8396(3) 0.0350(9) Uani 1 1 d .
H2 H 0.2610 -0.1860 0.7813 0.042 Uiso 1 1 calc R
C3 C 0.3781(3) -0.2686(3) 0.8307(4) 0.0420(10) Uani 1 1 d .
H3 H 0.3674 -0.3164 0.7671 0.050 Uiso 1 1 calc R
C4 C 0.4573(3) -0.2767(3) 0.9141(4) 0.0423(10) Uani 1 1 d .
H4 H 0.4998 -0.3310 0.9088 0.051 Uiso 1 1 calc R
C5 C 0.4737(3) -0.2051(3) 1.0048(3) 0.0348(8) Uani 1 1 d .
H5 H 0.5283 -0.2089 1.0612 0.042 Uiso 1 1 calc R
C6 C 0.4099(2) -0.1274(3) 1.0130(3) 0.0272(7) Uani 1 1 d .
C7 C 0.4207(2) -0.0450(3) 1.1013(3) 0.0247(7) Uani 1 1 d .
C8 C 0.4730(3) 0.0645(3) 1.2544(3) 0.0363(9) Uani 1 1 d .
H8A H 0.5192 0.1191 1.2504 0.044 Uiso 1 1 calc R
H8B H 0.4724 0.0487 1.3371 0.044 Uiso 1 1 calc R
C9 C 0.3784(2) 0.0999(3) 1.1890(3) 0.0325(8) Uani 1 1 d .
H9A H 0.3341 0.0994 1.2414 0.039 Uiso 1 1 calc R
H9B H 0.3810 0.1717 1.1566 0.039 Uiso 1 1 calc R
C10 C 0.1059(2) -0.0437(3) 0.8732(3) 0.0277(7) Uani 1 1 d .
C11 C 0.1297(2) -0.1090(3) 0.9743(3) 0.0271(7) Uani 1 1 d .
C12 C 0.1467(2) -0.0410(3) 1.0740(3) 0.0253(7) Uani 1 1 d .
C13 C 0.1260(2) 0.0662(3) 1.0358(3) 0.0281(8) Uani 1 1 d .
C14 C 0.1017(2) 0.0647(3) 0.9140(3) 0.0278(7) Uani 1 1 d .
C15 C 0.0774(3) -0.0794(4) 0.7502(3) 0.0445(11) Uani 1 1 d .
H15A H 0.0993 -0.1513 0.7425 0.067 Uiso 1 1 calc R
H15B H 0.1030 -0.0321 0.6989 0.067 Uiso 1 1 calc R
H15C H 0.0111 -0.0783 0.7285 0.067 Uiso 1 1 calc R
C16 C 0.1326(3) -0.2269(3) 0.9762(4) 0.0417(10) Uani 1 1 d .
H16A H 0.1808 -0.2506 1.0398 0.063 Uiso 1 1 calc R
H16B H 0.1447 -0.2530 0.9020 0.063 Uiso 1 1 calc R
H16C H 0.0742 -0.2544 0.9882 0.063 Uiso 1 1 calc R
C17 C 0.1710(3) -0.0751(4) 1.1983(3) 0.0406(10) Uani 1 1 d .
H17A H 0.1165 -0.0751 1.2326 0.061 Uiso 1 1 calc R
H17B H 0.2156 -0.0261 1.2415 0.061 Uiso 1 1 calc R
H17C H 0.1968 -0.1462 1.2024 0.061 Uiso 1 1 calc R
C18 C 0.1282(3) 0.1602(3) 1.1140(4) 0.0398(9) Uani 1 1 d .
H18A H 0.1331 0.2247 1.0695 0.060 Uiso 1 1 calc R
H18B H 0.1805 0.1549 1.1782 0.060 Uiso 1 1 calc R
H18C H 0.0724 0.1625 1.1453 0.060 Uiso 1 1 calc R
C19 C 0.0776(3) 0.1588(3) 0.8358(4) 0.0439(10) Uani 1 1 d .
H19A H 0.0116 0.1638 0.8123 0.066 Uiso 1 1 calc R
H19B H 0.1045 0.1508 0.7664 0.066 Uiso 1 1 calc R
H19C H 0.1011 0.2230 0.8776 0.066 Uiso 1 1 calc R
C20 C 0.2494(3) 0.0595(4) 0.5354(3) 0.0429(10) Uani 1 1 d .
H20 H 0.2588 0.0726 0.6211 0.051 Uiso 1 1 calc R
N1 N 0.3538(2) 0.0218(2) 1.0953(2) 0.0254(6) Uani 1 1 d .
N2 N 0.4899(2) -0.0304(3) 1.1918(3) 0.0331(7) Uani 1 1 d .
H2N H 0.5377 -0.0715 1.2102 0.040 Uiso 1 1 calc R
Cl1 Cl 0.30226(6) 0.10586(7) 0.82984(7) 0.0294(2) Uani 1 1 d .
Cl2 Cl 0.28382(8) 0.17143(9) 0.46826(10) 0.0500(3) Uani 1 1 d .
Cl3 Cl 0.13295(8) 0.03640(11) 0.48201(10) 0.0522(3) Uani 1 1 d .
Cl4 Cl 0.31346(10) -0.05053(11) 0.51126(13) 0.0689(4) Uani 1 1 d .
Rh1 Rh 0.241455(16) -0.00442(2) 0.96451(2) 0.02104(10) Uani 1 1 d .

loop_
_atom_site_aniso_label
_atom_site_aniso_U_11
_atom_site_aniso_U_22
_atom_site_aniso_U_33
_atom_site_aniso_U_23
_atom_site_aniso_U_13
_atom_site_aniso_U_12
C1 0.0213(16) 0.0266(18) 0.0313(17) -0.0009(15) 0.0080(13) -0.0013(14)
C2 0.0264(19) 0.037(2) 0.042(2) -0.0135(18) 0.0082(15) -0.0037(16)
C3 0.034(2) 0.038(2) 0.058(3) -0.018(2) 0.0183(19) -0.0074(17)
C4 0.032(2) 0.031(2) 0.069(3) -0.006(2) 0.0200(19) 0.0033(17)
C5 0.0253(17) 0.034(2) 0.046(2) 0.0027(18) 0.0100(15) 0.0001(16)
C6 0.0236(17) 0.0253(17) 0.0346(18) 0.0030(15) 0.0102(14) 0.0008(14)
C7 0.0181(16) 0.0328(19) 0.0234(16) 0.0055(15) 0.0045(12) -0.0015(14)
C8 0.032(2) 0.046(2) 0.0282(18) -0.0021(17) -0.0004(15) -0.0064(18)
C9 0.0275(18) 0.041(2) 0.0281(18) -0.0103(16) 0.0038(14) -0.0024(16)
C10 0.0186(16) 0.036(2) 0.0273(17) 0.0003(16) 0.0005(13) -0.0061(15)
C11 0.0208(17) 0.0294(19) 0.0320(18) 0.0010(15) 0.0076(13) -0.0039(14)
C12 0.0179(16) 0.0338(19) 0.0252(16) 0.0034(15) 0.0069(12) -0.0014(14)
C13 0.0194(16) 0.0321(19) 0.0346(19) 0.0004(16) 0.0099(14) 0.0008(14)
C14 0.0166(16) 0.0324(19) 0.0338(18) 0.0063(16) 0.0036(13) -0.0011(14)
C15 0.035(2) 0.068(3) 0.0284(19) -0.007(2) 0.0016(16) -0.014(2)
C16 0.038(2) 0.031(2) 0.058(3) 0.0009(19) 0.0145(19) -0.0040(17)
C17 0.034(2) 0.059(3) 0.0286(18) 0.0107(19) 0.0054(15) -0.003(2)
C18 0.035(2) 0.038(2) 0.050(2) -0.0095(19) 0.0181(18) 0.0004(17)
C19 0.030(2) 0.042(2) 0.057(3) 0.021(2) 0.0013(18) 0.0013(18)
C20 0.048(3) 0.052(3) 0.0258(19) -0.0034(18) -0.0001(17) -0.001(2)
N1 0.0240(15) 0.0318(16) 0.0194(13) -0.0029(12) 0.0019(11) -0.0006(12)
N2 0.0203(15) 0.0445(18) 0.0320(16) 0.0020(15) -0.0009(12) 0.0025(14)
Cl1 0.0253(4) 0.0367(5) 0.0271(4) 0.0013(4) 0.0076(3) -0.0028(4)
Cl2 0.0520(6) 0.0475(6) 0.0532(6) -0.0031(5) 0.0170(5) -0.0068(5)
Cl3 0.0471(6) 0.0664(8) 0.0425(6) 0.0016(6) 0.0071(5) -0.0096(6)
Cl4 0.0700(9) 0.0538(8) 0.0756(9) -0.0042(7) -0.0036(7) 0.0172(7)
Rh1 0.01733(16) 0.02531(16) 0.02037(15) -0.00190(10) 0.00343(10) -0.00031(10)

loop_
_atom_type_symbol
_atom_type_description
_atom_type_scat_dispersion_real
_atom_type_scat_dispersion_imag
_atom_type_scat_source
C C 0.0033 0.0016 'International Tables Vol C Tables 4.2.6.8 and 6.1.1.4'
H H 0.0000 0.0000 'International Tables Vol C Tables 4.2.6.8 and 6.1.1.4'
N N 0.0061 0.0033 'International Tables Vol C Tables 4.2.6.8 and 6.1.1.4'
Cl Cl 0.1484 0.1585 'International Tables Vol C Tables 4.2.6.8 and 6.1.1.4'
Rh Rh -1.1178 0.9187 'International Tables Vol C Tables 4.2.6.8 and 6.1.1.4'

loop_
_geom_angle_atom_site_label_1
_geom_angle_atom_site_label_2
_geom_angle_atom_site_label_3
_geom_angle
C2 C1 C6 117.1(3)
C2 C1 Rh1 127.5(3)
C6 C1 Rh1 115.4(3)
C1 C2 C3 121.2(4)
C1 C2 H2 119.4
C3 C2 H2 119.4
C4 C3 C2 120.6(4)
C4 C3 H3 119.7
C2 C3 H3 119.7
C5 C4 C3 119.5(4)
C5 C4 H4 120.3
C3 C4 H4 120.3
C4 C5 C6 119.7(4)
C4 C5 H5 120.2
C6 C5 H5 120.2
C5 C6 C1 121.9(3)
C5 C6 C7 125.0(3)
C1 C6 C7 113.1(3)
N1 C7 N2 115.1(3)
N1 C7 C6 116.6(3)
N2 C7 C6 128.3(3)
N2 C8 C9 103.0(3)
N2 C8 H8A 111.2
C9 C8 H8A 111.2
N2 C8 H8B 111.2
C9 C8 H8B 111.2
H8A C8 H8B 109.1
N1 C9 C8 104.4(3)
N1 C9 H9A 110.9
C8 C9 H9A 110.9
N1 C9 H9B 110.9
C8 C9 H9B 110.9
H9A C9 H9B 108.9
C11 C10 C14 107.0(3)
C11 C10 C15 127.0(4)
C14 C10 C15 125.4(4)
C11 C10 Rh1 70.41(19)
C14 C10 Rh1 73.63(19)
C15 C10 Rh1 127.8(3)
C10 C11 C12 107.6(3)
C10 C11 C16 126.3(3)
C12 C11 C16 126.0(3)
C10 C11 Rh1 70.97(19)
C12 C11 Rh1 69.94(19)
C16 C11 Rh1 126.3(3)
C11 C12 C13 108.6(3)
C11 C12 C17 126.3(4)
C13 C12 C17 124.7(3)
C11 C12 Rh1 71.19(18)
C13 C12 Rh1 74.94(18)
C17 C12 Rh1 125.4(2)
C14 C13 C12 107.4(3)
C14 C13 C18 127.0(3)
C12 C13 C18 125.5(3)
C14 C13 Rh1 71.62(19)
C12 C13 Rh1 66.77(17)
C18 C13 Rh1 127.9(2)
C13 C14 C10 109.1(3)
C13 C14 C19 126.4(4)
C10 C14 C19 124.5(3)
C13 C14 Rh1 72.10(19)
C10 C14 Rh1 67.80(18)
C19 C14 Rh1 124.9(2)
C10 C15 H15A 109.5
C10 C15 H15B 109.5
H15A C15 H15B 109.5
C10 C15 H15C 109.5
H15A C15 H15C 109.5
H15B C15 H15C 109.5
C11 C16 H16A 109.5
C11 C16 H16B 109.5
H16A C16 H16B 109.5
C11 C16 H16C 109.5
H16A C16 H16C 109.5
H16B C16 H16C 109.5
C12 C17 H17A 109.5
C12 C17 H17B 109.5
H17A C17 H17B 109.5
C12 C17 H17C 109.5
H17A C17 H17C 109.5
H17B C17 H17C 109.5
C13 C18 H18A 109.5
C13 C18 H18B 109.5
H18A C18 H18B 109.5
C13 C18 H18C 109.5
H18A C18 H18C 109.5
H18B C18 H18C 109.5
C14 C19 H19A 109.5
C14 C19 H19B 109.5
H19A C19 H19B 109.5
C14 C19 H19C 109.5
H19A C19 H19C 109.5
H19B C19 H19C 109.5
Cl2 C20 Cl4 110.7(2)
Cl2 C20 Cl3 109.6(2)
Cl4 C20 Cl3 110.5(3)
Cl2 C20 H20 108.6
Cl4 C20 H20 108.6
Cl3 C20 H20 108.6
C7 N1 C9 108.4(3)
C7 N1 Rh1 116.4(2)
C9 N1 Rh1 135.2(2)
C7 N2 C8 109.0(3)
C7 N2 H2N 125.5
C8 N2 H2N 125.5
C1 Rh1 N1 78.29(13)
C1 Rh1 C12 118.22(14)
N1 Rh1 C12 97.70(12)
C1 Rh1 C11 95.49(13)
N1 Rh1 C11 126.13(13)
C12 Rh1 C11 38.87(13)
C1 Rh1 C10 108.22(14)
N1 Rh1 C10 162.50(13)
C12 Rh1 C10 64.83(13)
C11 Rh1 C10 38.61(13)
C1 Rh1 C14 145.71(14)
N1 Rh1 C14 135.83(13)
C12 Rh1 C14 62.97(13)
C11 Rh1 C14 63.61(13)
C10 Rh1 C14 38.57(14)
C1 Rh1 C13 156.37(14)
N1 Rh1 C13 103.81(12)
C12 Rh1 C13 38.29(14)
C11 Rh1 C13 63.91(13)
C10 Rh1 C13 63.59(13)
C14 Rh1 C13 36.28(13)
C1 Rh1 Cl1 87.86(10)
N1 Rh1 Cl1 91.81(9)
C12 Rh1 Cl1 153.51(10)
C11 Rh1 Cl1 141.85(10)
C10 Rh1 Cl1 104.47(10)
C14 Rh1 Cl1 93.20(9)
C13 Rh1 Cl1 115.38(10)

loop_
_geom_bond_atom_site_label_1
_geom_bond_atom_site_label_2
_geom_bond_distance
C1 C2 1.391(5)
C1 C6 1.409(5)
C1 Rh1 2.041(3)
C2 C3 1.393(5)
C2 H2 0.9500
C3 C4 1.390(6)
C3 H3 0.9500
C4 C5 1.383(6)
C4 H4 0.9500
C5 C6 1.393(5)
C5 H5 0.9500
C6 C7 1.457(5)
C7 N1 1.308(5)
C7 N2 1.347(4)
C8 N2 1.457(5)
C8 C9 1.547(5)
C8 H8A 0.9900
C8 H8B 0.9900
C9 N1 1.471(4)
C9 H9A 0.9900
C9 H9B 0.9900
C10 C11 1.432(5)
C10 C14 1.461(6)
C10 C15 1.491(5)
C10 Rh1 2.170(3)
C11 C12 1.434(5)
C11 C16 1.497(5)
C11 Rh1 2.162(3)
C12 C13 1.447(5)
C12 C17 1.494(5)
C12 Rh1 2.146(3)
C13 C14 1.402(5)
C13 C18 1.500(5)
C13 Rh1 2.255(3)
C14 C19 1.506(5)
C14 Rh1 2.249(3)
C15 H15A 0.9800
C15 H15B 0.9800
C15 H15C 0.9800
C16 H16A 0.9800
C16 H16B 0.9800
C16 H16C 0.9800
C17 H17A 0.9800
C17 H17B 0.9800
C17 H17C 0.9800
C18 H18A 0.9800
C18 H18B 0.9800
C18 H18C 0.9800
C19 H19A 0.9800
C19 H19B 0.9800
C19 H19C 0.9800
C20 Cl2 1.749(5)
C20 Cl4 1.750(5)
C20 Cl3 1.767(4)
C20 H20 1.0000
N1 Rh1 2.076(3)
N2 H2N 0.8800
Cl1 Rh1 2.4170(9)

loop_
_geom_hbond_atom_site_label_D
_geom_hbond_atom_site_label_H
_geom_hbond_atom_site_label_A
_geom_hbond_distance_DH
_geom_hbond_distance_HA
_geom_hbond_distance_DA
_geom_hbond_angle_DHA
_geom_hbond_site_symmetry_A
N2 H2N Cl1 0.88 2.58 3.326(3) 143.4 3_657

loop_
_geom_torsion_atom_site_label_1
_geom_torsion_atom_site_label_2
_geom_torsion_atom_site_label_3
_geom_torsion_atom_site_label_4
_geom_torsion
C6 C1 C2 C3 3.4(5)
Rh1 C1 C2 C3 -178.0(3)
C1 C2 C3 C4 -0.8(6)
C2 C3 C4 C5 -1.8(6)
C3 C4 C5 C6 1.5(6)
C4 C5 C6 C1 1.2(5)
C4 C5 C6 C7 -177.4(4)
C2 C1 C6 C5 -3.6(5)
Rh1 C1 C6 C5 177.5(3)
C2 C1 C6 C7 175.2(3)
Rh1 C1 C6 C7 -3.7(4)
C5 C6 C7 N1 179.7(3)
C1 C6 C7 N1 0.9(4)
C5 C6 C7 N2 -2.8(6)
C1 C6 C7 N2 178.4(3)
N2 C8 C9 N1 -1.1(4)
C14 C10 C11 C12 -4.4(4)
C15 C10 C11 C12 -176.3(3)
Rh1 C10 C11 C12 60.6(2)
C14 C10 C11 C16 173.3(3)
C15 C10 C11 C16 1.5(6)
Rh1 C10 C11 C16 -121.6(4)
C14 C10 C11 Rh1 -65.1(2)
C15 C10 C11 Rh1 123.1(4)
C10 C11 C12 C13 4.9(4)
C16 C11 C12 C13 -172.9(3)
Rh1 C11 C12 C13 66.2(2)
C10 C11 C12 C17 178.1(3)
C16 C11 C12 C17 0.3(6)
Rh1 C11 C12 C17 -120.6(3)
C10 C11 C12 Rh1 -61.3(2)
C16 C11 C12 Rh1 121.0(4)
C11 C12 C13 C14 -3.4(4)
C17 C12 C13 C14 -176.7(3)
Rh1 C12 C13 C14 60.4(2)
C11 C12 C13 C18 175.3(3)
C17 C12 C13 C18 1.9(5)
Rh1 C12 C13 C18 -121.0(3)
C11 C12 C13 Rh1 -63.7(2)
C17 C12 C13 Rh1 122.9(3)
C12 C13 C14 C10 0.6(4)
C18 C13 C14 C10 -178.0(3)
Rh1 C13 C14 C10 57.9(2)
C12 C13 C14 C19 -177.9(3)
C18 C13 C14 C19 3.6(6)
Rh1 C13 C14 C19 -120.5(4)
C12 C13 C14 Rh1 -57.3(2)
C18 C13 C14 Rh1 124.1(4)
C11 C10 C14 C13 2.4(4)
C15 C10 C14 C13 174.4(3)
Rh1 C10 C14 C13 -60.5(2)
C11 C10 C14 C19 -179.1(3)
C15 C10 C14 C19 -7.1(5)
Rh1 C10 C14 C19 117.9(3)
C11 C10 C14 Rh1 62.9(2)
C15 C10 C14 Rh1 -125.1(4)
N2 C7 N1 C9 3.8(4)
C6 C7 N1 C9 -178.4(3)
N2 C7 N1 Rh1 -175.6(2)
C6 C7 N1 Rh1 2.3(4)
C8 C9 N1 C7 -1.4(4)
C8 C9 N1 Rh1 177.8(3)
N1 C7 N2 C8 -4.6(4)
C6 C7 N2 C8 177.9(3)
C9 C8 N2 C7 3.2(4)
C2 C1 Rh1 N1 -175.0(3)
C6 C1 Rh1 N1 3.7(2)
C2 C1 Rh1 C12 92.5(3)
C6 C1 Rh1 C12 -88.8(3)
C2 C1 Rh1 C11 59.2(3)
C6 C1 Rh1 C11 -122.1(3)
C2 C1 Rh1 C10 21.8(4)
C6 C1 Rh1 C10 -159.5(2)
C2 C1 Rh1 C14 9.9(5)
C6 C1 Rh1 C14 -171.5(2)
C2 C1 Rh1 C13 87.3(5)
C6 C1 Rh1 C13 -94.0(4)
C2 C1 Rh1 Cl1 -82.7(3)
C6 C1 Rh1 Cl1 96.0(3)
C7 N1 Rh1 C1 -3.3(3)
C9 N1 Rh1 C1 177.6(4)
C7 N1 Rh1 C12 114.1(3)
C9 N1 Rh1 C12 -65.0(3)
C7 N1 Rh1 C11 85.0(3)
C9 N1 Rh1 C11 -94.1(4)
C7 N1 Rh1 C10 110.6(5)
C9 N1 Rh1 C10 -68.5(6)
C7 N1 Rh1 C14 172.8(2)
C9 N1 Rh1 C14 -6.3(4)
C7 N1 Rh1 C13 152.6(3)
C9 N1 Rh1 C13 -26.5(4)
C7 N1 Rh1 Cl1 -90.7(2)
C9 N1 Rh1 Cl1 90.2(3)
C11 C12 Rh1 C1 -60.5(2)
C13 C12 Rh1 C1 -176.6(2)
C17 C12 Rh1 C1 61.2(4)
C11 C12 Rh1 N1 -141.3(2)
C13 C12 Rh1 N1 102.6(2)
C17 C12 Rh1 N1 -19.6(4)
C13 C12 Rh1 C11 -116.2(3)
C17 C12 Rh1 C11 121.7(4)
C11 C12 Rh1 C10 37.6(2)
C13 C12 Rh1 C10 -78.6(2)
C17 C12 Rh1 C10 159.2(4)
C11 C12 Rh1 C14 80.7(2)
C13 C12 Rh1 C14 -35.5(2)
C17 C12 Rh1 C14 -157.7(4)
C11 C12 Rh1 C13 116.2(3)
C17 C12 Rh1 C13 -122.2(4)
C11 C12 Rh1 Cl1 108.7(3)
C13 C12 Rh1 Cl1 -7.5(3)
C17 C12 Rh1 Cl1 -129.7(3)
C10 C11 Rh1 C1 -112.5(2)
C12 C11 Rh1 C1 129.6(2)
C16 C11 Rh1 C1 9.0(3)
C10 C11 Rh1 N1 168.0(2)
C12 C11 Rh1 N1 50.1(3)
C16 C11 Rh1 N1 -70.5(4)
C10 C11 Rh1 C12 117.9(3)
C16 C11 Rh1 C12 -120.6(4)
C12 C11 Rh1 C10 -117.9(3)
C16 C11 Rh1 C10 121.6(4)
C10 C11 Rh1 C14 39.0(2)
C12 C11 Rh1 C14 -78.9(2)
C16 C11 Rh1 C14 160.6(4)
C10 C11 Rh1 C13 79.6(2)
C12 C11 Rh1 C13 -38.3(2)
C16 C11 Rh1 C13 -158.8(4)
C10 C11 Rh1 Cl1 -19.0(3)
C12 C11 Rh1 Cl1 -136.84(18)
C16 C11 Rh1 Cl1 102.6(3)
C11 C10 Rh1 C1 75.5(2)
C14 C10 Rh1 C1 -169.19(19)
C15 C10 Rh1 C1 -46.7(4)
C11 C10 Rh1 N1 -34.0(5)
C14 C10 Rh1 N1 81.3(5)
C15 C10 Rh1 N1 -156.2(4)
C11 C10 Rh1 C12 -37.8(2)
C14 C10 Rh1 C12 77.5(2)
C15 C10 Rh1 C12 -160.0(4)
C14 C10 Rh1 C11 115.3(3)
C15 C10 Rh1 C11 -122.2(5)
C11 C10 Rh1 C14 -115.3(3)
C15 C10 Rh1 C14 122.5(5)
C11 C10 Rh1 C13 -80.5(2)
C14 C10 Rh1 C13 34.83(19)
C15 C10 Rh1 C13 157.3(4)
C11 C10 Rh1 Cl1 168.02(18)
C14 C10 Rh1 Cl1 -76.64(19)
C15 C10 Rh1 Cl1 45.8(4)
C13 C14 Rh1 C1 138.6(3)
C10 C14 Rh1 C1 18.4(3)
C19 C14 Rh1 C1 -99.1(4)
C13 C14 Rh1 N1 -34.6(3)
C10 C14 Rh1 N1 -154.7(2)
C19 C14 Rh1 N1 87.8(4)
C13 C14 Rh1 C12 37.4(2)
C10 C14 Rh1 C12 -82.8(2)
C19 C14 Rh1 C12 159.8(4)
C13 C14 Rh1 C11 81.2(2)
C10 C14 Rh1 C11 -39.0(2)
C19 C14 Rh1 C11 -156.5(4)
C13 C14 Rh1 C10 120.2(3)
C19 C14 Rh1 C10 -117.5(4)
C10 C14 Rh1 C13 -120.2(3)
C19 C14 Rh1 C13 122.3(4)
C13 C14 Rh1 Cl1 -130.5(2)
C10 C14 Rh1 Cl1 109.34(19)
C19 C14 Rh1 Cl1 -8.2(3)
C14 C13 Rh1 C1 -111.7(4)
C12 C13 Rh1 C1 7.4(4)
C18 C13 Rh1 C1 125.2(4)
C14 C13 Rh1 N1 156.0(2)
C12 C13 Rh1 N1 -84.9(2)
C18 C13 Rh1 N1 32.9(4)
C14 C13 Rh1 C12 -119.1(3)
C18 C13 Rh1 C12 117.8(4)
C14 C13 Rh1 C11 -80.3(2)
C12 C13 Rh1 C11 38.8(2)
C18 C13 Rh1 C11 156.7(4)
C14 C13 Rh1 C10 -37.0(2)
C12 C13 Rh1 C10 82.1(2)
C18 C13 Rh1 C10 -160.1(4)
C12 C13 Rh1 C14 119.1(3)
C18 C13 Rh1 C14 -123.1(4)
C14 C13 Rh1 Cl1 57.2(2)
C12 C13 Rh1 Cl1 176.31(17)
C18 C13 Rh1 Cl1 -65.9(3)
